data_4119783
loop_
_publ_author_name
'Dong-Xu Xue'
'Amy J. Cairns'
'Youssef Belmabkhout'
'Lukasz Wojtas'
'Yunling Liu'
'Mohamed H. Alkordi'
'Mohamed Eddaoudi'

_publ_section_title
;
 Tunable Rare-Earth fcu-MOFs: A Platform for Systematic Enhancement of CO2
 Adsorption Energetics and Uptake
;
_journal_name_full 'Journal of the American Chemical Society'
_journal_page_first 7660
_journal_page_last 7667
_journal_paper_doi 10.1021/ja401429x
_journal_volume 135
_journal_year 2013
_chemical_formula_sum 'C48 H24 N24 O58 Tb6'
_chemical_formula_weight 2826.43
_chemical_name_systematic
;
 ?
;
_space_group_IT_number 225
_symmetry_cell_setting cubic
_symmetry_space_group_name_Hall '-F 4 2 3'
_symmetry_space_group_name_H-M 'F m -3 m'
_atom_sites_solution_hydrogens geom
_atom_sites_solution_primary direct
_atom_sites_solution_secondary difmap
_audit_creation_method SHELXL-97
_cell_angle_alpha 90.00
_cell_angle_beta 90.00
_cell_angle_gamma 90.00
_cell_formula_units_Z 4
_cell_length_a 23.5195(5)
_cell_length_b 23.5195(5)
_cell_length_c 23.5195(5)
_cell_measurement_temperature 100(2)
_cell_volume 13010.2(5)
_computing_cell_refinement 'APEX2 (Bruker, 2010); SAINT (Bruker, 2009)'
_computing_data_collection 'APEX2 (Bruker, 2010)'
_computing_data_reduction 'SAINT (Bruker, 2009);XPREP(Sheldrick,2008)'
_computing_publication_material 'APEX2 (Bruker, 2010)'
_computing_structure_refinement 'SHELXL-97 (Sheldrick, 2008)'
_computing_structure_solution 'SHELXS-97 (Sheldrick, 2008)'
_diffrn_ambient_temperature 100(2)
_diffrn_measured_fraction_theta_full 0.990
_diffrn_measured_fraction_theta_max 0.990
_diffrn_measurement_device_type 'Bruker X8 PROSPECTOR APEX2 CCD'
_diffrn_measurement_method 'phi and omega scans'
_diffrn_radiation_monochromator 'Incoatec Quazar Multilayer Mirror'
_diffrn_radiation_source 'Incoatec I\mS microfocus x-ray source'
_diffrn_radiation_type CuK\a
_diffrn_radiation_wavelength 1.54184
_diffrn_reflns_av_R_equivalents 0.0380
_diffrn_reflns_av_sigmaI/netI 0.0188
_diffrn_reflns_limit_h_max 22
_diffrn_reflns_limit_h_min -26
_diffrn_reflns_limit_k_max 18
_diffrn_reflns_limit_k_min -20
_diffrn_reflns_limit_l_max 27
_diffrn_reflns_limit_l_min -22
_diffrn_reflns_number 10330
_diffrn_reflns_theta_full 65.93
_diffrn_reflns_theta_max 65.93
_diffrn_reflns_theta_min 5.32
_exptl_absorpt_coefficient_mu 16.428
_exptl_absorpt_correction_T_max 0.2904
_exptl_absorpt_correction_T_min 0.2904
_exptl_absorpt_correction_type multi-scan
_exptl_absorpt_process_details 'SADABS; (Sheldrick, 2003)'
_exptl_crystal_colour colorless
_exptl_crystal_density_diffrn 1.439
_exptl_crystal_description polyhedron
_exptl_crystal_F_000 5336
_exptl_crystal_size_max 0.10
_exptl_crystal_size_mid 0.10
_exptl_crystal_size_min 0.10
_refine_diff_density_max 1.161
_refine_diff_density_min -0.493
_refine_diff_density_rms 0.119
_refine_ls_extinction_method none
_refine_ls_goodness_of_fit_ref 1.086
_refine_ls_hydrogen_treatment constr
_refine_ls_matrix_type full
_refine_ls_number_parameters 64
_refine_ls_number_reflns 624
_refine_ls_number_restraints 1
_refine_ls_restrained_S_all 1.087
_refine_ls_R_factor_all 0.0343
_refine_ls_R_factor_gt 0.0340
_refine_ls_shift/su_max 0.005
_refine_ls_shift/su_mean 0.001
_refine_ls_structure_factor_coef Fsqd
_refine_ls_weighting_details 'calc w=1/[\s^2^(Fo^2^)+(0.0743P)^2^+105.9617P] where P=(Fo^2^+2Fc^2^)/3'
_refine_ls_weighting_scheme calc
_refine_ls_wR_factor_gt 0.1028
_refine_ls_wR_factor_ref 0.1031
_reflns_number_gt 610
_reflns_number_total 624
_reflns_threshold_expression >2sigma(I)
_cod_data_source_file ja401429x_si_004.cif
_cod_data_source_block TbTZB
_cod_database_code 4119783

loop_
_symmetry_equiv_pos_as_xyz
'x, y, z'
'-x, -y, z'
'-x, y, -z'
'x, -y, -z'
'z, x, y'
'z, -x, -y'
'-z, -x, y'
'-z, x, -y'
'y, z, x'
'-y, z, -x'
'y, -z, -x'
'-y, -z, x'
'y, x, -z'
'-y, -x, -z'
'y, -x, z'
'-y, x, z'
'x, z, -y'
'-x, z, y'
'-x, -z, -y'
'x, -z, y'
'z, y, -x'
'z, -y, x'
'-z, y, x'
'-z, -y, -x'
'x, y+1/2, z+1/2'
'-x, -y+1/2, z+1/2'
'-x, y+1/2, -z+1/2'
'x, -y+1/2, -z+1/2'
'z, x+1/2, y+1/2'
'z, -x+1/2, -y+1/2'
'-z, -x+1/2, y+1/2'
'-z, x+1/2, -y+1/2'
'y, z+1/2, x+1/2'
'-y, z+1/2, -x+1/2'
'y, -z+1/2, -x+1/2'
'-y, -z+1/2, x+1/2'
'y, x+1/2, -z+1/2'
'-y, -x+1/2, -z+1/2'
'y, -x+1/2, z+1/2'
'-y, x+1/2, z+1/2'
'x, z+1/2, -y+1/2'
'-x, z+1/2, y+1/2'
'-x, -z+1/2, -y+1/2'
'x, -z+1/2, y+1/2'
'z, y+1/2, -x+1/2'
'z, -y+1/2, x+1/2'
'-z, y+1/2, x+1/2'
'-z, -y+1/2, -x+1/2'
'x+1/2, y, z+1/2'
'-x+1/2, -y, z+1/2'
'-x+1/2, y, -z+1/2'
'x+1/2, -y, -z+1/2'
'z+1/2, x, y+1/2'
'z+1/2, -x, -y+1/2'
'-z+1/2, -x, y+1/2'
'-z+1/2, x, -y+1/2'
'y+1/2, z, x+1/2'
'-y+1/2, z, -x+1/2'
'y+1/2, -z, -x+1/2'
'-y+1/2, -z, x+1/2'
'y+1/2, x, -z+1/2'
'-y+1/2, -x, -z+1/2'
'y+1/2, -x, z+1/2'
'-y+1/2, x, z+1/2'
'x+1/2, z, -y+1/2'
'-x+1/2, z, y+1/2'
'-x+1/2, -z, -y+1/2'
'x+1/2, -z, y+1/2'
'z+1/2, y, -x+1/2'
'z+1/2, -y, x+1/2'
'-z+1/2, y, x+1/2'
'-z+1/2, -y, -x+1/2'
'x+1/2, y+1/2, z'
'-x+1/2, -y+1/2, z'
'-x+1/2, y+1/2, -z'
'x+1/2, -y+1/2, -z'
'z+1/2, x+1/2, y'
'z+1/2, -x+1/2, -y'
'-z+1/2, -x+1/2, y'
'-z+1/2, x+1/2, -y'
'y+1/2, z+1/2, x'
'-y+1/2, z+1/2, -x'
'y+1/2, -z+1/2, -x'
'-y+1/2, -z+1/2, x'
'y+1/2, x+1/2, -z'
'-y+1/2, -x+1/2, -z'
'y+1/2, -x+1/2, z'
'-y+1/2, x+1/2, z'
'x+1/2, z+1/2, -y'
'-x+1/2, z+1/2, y'
'-x+1/2, -z+1/2, -y'
'x+1/2, -z+1/2, y'
'z+1/2, y+1/2, -x'
'z+1/2, -y+1/2, x'
'-z+1/2, y+1/2, x'
'-z+1/2, -y+1/2, -x'
'-x, -y, -z'
'x, y, -z'
'x, -y, z'
'-x, y, z'
'-z, -x, -y'
'-z, x, y'
'z, x, -y'
'z, -x, y'
'-y, -z, -x'
'y, -z, x'
'-y, z, x'
'y, z, -x'
'-y, -x, z'
'y, x, z'
'-y, x, -z'
'y, -x, -z'
'-x, -z, y'
'x, -z, -y'
'x, z, y'
'-x, z, -y'
'-z, -y, x'
'-z, y, -x'
'z, -y, -x'
'z, y, x'
'-x, -y+1/2, -z+1/2'
'x, y+1/2, -z+1/2'
'x, -y+1/2, z+1/2'
'-x, y+1/2, z+1/2'
'-z, -x+1/2, -y+1/2'
'-z, x+1/2, y+1/2'
'z, x+1/2, -y+1/2'
'z, -x+1/2, y+1/2'
'-y, -z+1/2, -x+1/2'
'y, -z+1/2, x+1/2'
'-y, z+1/2, x+1/2'
'y, z+1/2, -x+1/2'
'-y, -x+1/2, z+1/2'
'y, x+1/2, z+1/2'
'-y, x+1/2, -z+1/2'
'y, -x+1/2, -z+1/2'
'-x, -z+1/2, y+1/2'
'x, -z+1/2, -y+1/2'
'x, z+1/2, y+1/2'
'-x, z+1/2, -y+1/2'
'-z, -y+1/2, x+1/2'
'-z, y+1/2, -x+1/2'
'z, -y+1/2, -x+1/2'
'z, y+1/2, x+1/2'
'-x+1/2, -y, -z+1/2'
'x+1/2, y, -z+1/2'
'x+1/2, -y, z+1/2'
'-x+1/2, y, z+1/2'
'-z+1/2, -x, -y+1/2'
'-z+1/2, x, y+1/2'
'z+1/2, x, -y+1/2'
'z+1/2, -x, y+1/2'
'-y+1/2, -z, -x+1/2'
'y+1/2, -z, x+1/2'
'-y+1/2, z, x+1/2'
'y+1/2, z, -x+1/2'
'-y+1/2, -x, z+1/2'
'y+1/2, x, z+1/2'
'-y+1/2, x, -z+1/2'
'y+1/2, -x, -z+1/2'
'-x+1/2, -z, y+1/2'
'x+1/2, -z, -y+1/2'
'x+1/2, z, y+1/2'
'-x+1/2, z, -y+1/2'
'-z+1/2, -y, x+1/2'
'-z+1/2, y, -x+1/2'
'z+1/2, -y, -x+1/2'
'z+1/2, y, x+1/2'
'-x+1/2, -y+1/2, -z'
'x+1/2, y+1/2, -z'
'x+1/2, -y+1/2, z'
'-x+1/2, y+1/2, z'
'-z+1/2, -x+1/2, -y'
'-z+1/2, x+1/2, y'
'z+1/2, x+1/2, -y'
'z+1/2, -x+1/2, y'
'-y+1/2, -z+1/2, -x'
'y+1/2, -z+1/2, x'
'-y+1/2, z+1/2, x'
'y+1/2, z+1/2, -x'
'-y+1/2, -x+1/2, z'
'y+1/2, x+1/2, z'
'-y+1/2, x+1/2, -z'
'y+1/2, -x+1/2, -z'
'-x+1/2, -z+1/2, y'
'x+1/2, -z+1/2, -y'
'x+1/2, z+1/2, y'
'-x+1/2, z+1/2, -y'
'-z+1/2, -y+1/2, x'
'-z+1/2, y+1/2, -x'
'z+1/2, -y+1/2, -x'
'z+1/2, y+1/2, x'

loop_
_atom_site_label
_atom_site_type_symbol
_atom_site_fract_x
_atom_site_fract_y
_atom_site_fract_z
_atom_site_U_iso_or_equiv
_atom_site_adp_type
_atom_site_occupancy
_atom_site_symmetry_multiplicity
_atom_site_calc_flag
_atom_site_refinement_flags
Tb1 Tb 0.5000 0.61815(2) 0.5000 0.0132(3) Uani 1 8 d S
O3 O 0.5000 0.7226(5) 0.5000 0.120(6) Uani 1 8 d S
N1 N 0.6051(12) 0.6454(11) 0.5000 0.027(4) Uani 0.50 2 d SPD
N2 N 0.6298(4) 0.6964(4) 0.5000 0.040(2) Uani 0.50 2 d SP
O1 O 0.55386(11) 0.55386(11) 0.55386(11) 0.0026(10) Uani 1 6 d S
O2 O 0.5899(11) 0.6594(8) 0.5000 0.028(3) Uani 0.50 2 d SP
C1 C 0.6418(7) 0.6418(7) 0.5000 0.035(5) Uani 0.50 4 d SP
C2 C 0.6859(2) 0.6859(2) 0.5000 0.043(2) Uani 1 4 d S
C3 C 0.7434(6) 0.6717(6) 0.5000 0.065(5) Uani 0.50 2 d SP
H3 H 0.7545 0.6329 0.5000 0.078 Uiso 0.50 2 calc SPR
C4 C 0.7853(3) 0.7147(3) 0.5000 0.079(4) Uani 1 4 d S
H4 H 0.8244 0.7046 0.5000 0.095 Uiso 0.50 2 calc SPR
C5 C 0.7702(5) 0.7702(5) 0.5000 0.050(5) Uani 0.50 4 d SP
O4 O 0.6502(11) 0.6502(11) 0.6502(11) 0.298(16) Uiso 1 6 d S
O5 O 0.715(3) 0.661(2) 0.661(2) 0.24(4) Uiso 0.25 2 d SP
O6 O 0.633(3) 0.766(4) 0.633(3) 0.27(4) Uiso 0.25 2 d SP
O7 O 0.855(3) 0.595(2) 0.595(2) 0.29(4) Uiso 0.25 2 d SP
O8 O 0.820(3) 0.5490(18) 0.5490(18) 0.19(2) Uiso 0.25 2 d SP

loop_
_atom_site_aniso_label
_atom_site_aniso_U_11
_atom_site_aniso_U_22
_atom_site_aniso_U_33
_atom_site_aniso_U_23
_atom_site_aniso_U_13
_atom_site_aniso_U_12
Tb1 0.0144(3) 0.0107(4) 0.0144(3) 0.000 0.000 0.000
O3 0.167(10) 0.027(6) 0.167(10) 0.000 0.000 0.000
N1 0.028(16) 0.015(11) 0.038(7) 0.000 0.000 -0.001(8)
N2 0.030(5) 0.026(6) 0.063(7) 0.000 0.000 -0.010(4)
O1 0.0026(10) 0.0026(10) 0.0026(10) 0.0014(9) 0.0014(9) 0.0014(9)
O2 0.024(11) 0.019(9) 0.042(6) 0.000 0.000 -0.008(5)
C1 0.023(6) 0.023(6) 0.059(13) 0.000 0.000 0.003(11)
C2 0.031(3) 0.031(3) 0.068(7) 0.000 0.000 -0.009(4)
C3 0.030(7) 0.022(6) 0.142(16) 0.000 0.000 -0.006(5)
C4 0.033(3) 0.033(3) 0.171(14) 0.000 0.000 -0.013(4)
C5 0.028(5) 0.028(5) 0.093(15) 0.000 0.000 -0.008(7)

loop_
_atom_type_symbol
_atom_type_description
_atom_type_scat_dispersion_real
_atom_type_scat_dispersion_imag
_atom_type_scat_source
C C 0.0181 0.0091 'International Tables Vol C Tables 4.2.6.8 and 6.1.1.4'
H H 0.0000 0.0000 'International Tables Vol C Tables 4.2.6.8 and 6.1.1.4'
N N 0.0311 0.0180 'International Tables Vol C Tables 4.2.6.8 and 6.1.1.4'
O O 0.0492 0.0322 'International Tables Vol C Tables 4.2.6.8 and 6.1.1.4'
Tb Tb -9.1472 9.1891 'International Tables Vol C Tables 4.2.6.8 and 6.1.1.4'

loop_
_geom_angle_atom_site_label_1
_geom_angle_atom_site_label_2
_geom_angle_atom_site_label_3
_geom_angle
_geom_angle_site_symmetry_1
_geom_angle_site_symmetry_3
O1 Tb1 O1 65.42(11) 3_656 100_655
O1 Tb1 O1 65.42(11) 3_656 98_556
O1 Tb1 O1 99.7(2) 100_655 98_556
O1 Tb1 O1 99.7(2) 3_656 .
O1 Tb1 O1 65.42(11) 100_655 .
O1 Tb1 O1 65.42(11) 98_556 .
O1 Tb1 O2 139.47(19) 3_656 .
O1 Tb1 O2 139.47(19) 100_655 .
O1 Tb1 O2 77.2(3) 98_556 .
O1 Tb1 O2 77.2(3) . .
O1 Tb1 O2 139.47(19) 3_656 23_655
O1 Tb1 O2 77.2(3) 100_655 23_655
O1 Tb1 O2 139.47(19) 98_556 23_655
O1 Tb1 O2 77.2(3) . 23_655
O2 Tb1 O2 80.0(3) . 23_655
O1 Tb1 O2 77.2(3) 3_656 21_556
O1 Tb1 O2 139.47(19) 100_655 21_556
O1 Tb1 O2 77.2(3) 98_556 21_556
O1 Tb1 O2 139.47(19) . 21_556
O2 Tb1 O2 80.0(3) . 21_556
O2 Tb1 O2 130.7(7) 23_655 21_556
O1 Tb1 O2 77.2(3) 3_656 3_656
O1 Tb1 O2 77.2(3) 100_655 3_656
O1 Tb1 O2 139.47(19) 98_556 3_656
O1 Tb1 O2 139.47(19) . 3_656
O2 Tb1 O2 130.7(7) . 3_656
O2 Tb1 O2 80.0(3) 23_655 3_656
O2 Tb1 O2 80.0(3) 21_556 3_656
O1 Tb1 O3 130.17(10) 3_656 .
O1 Tb1 O3 130.17(10) 100_655 .
O1 Tb1 O3 130.17(10) 98_556 .
O1 Tb1 O3 130.17(10) . .
O2 Tb1 O3 65.4(3) . .
O2 Tb1 O3 65.4(3) 23_655 .
O2 Tb1 O3 65.4(3) 21_556 .
O2 Tb1 O3 65.4(3) 3_656 .
O1 Tb1 N1 133.2(3) 3_656 .
O1 Tb1 N1 133.2(3) 100_655 .
O1 Tb1 N1 68.8(4) 98_556 .
O1 Tb1 N1 68.8(4) . .
O2 Tb1 N1 83.99(17) 23_655 .
O2 Tb1 N1 83.99(17) 21_556 .
O2 Tb1 N1 140.8(4) 3_656 .
O3 Tb1 N1 75.5(4) . .
O1 Tb1 N1 133.2(3) 3_656 23_655
O1 Tb1 N1 68.8(4) 100_655 23_655
O1 Tb1 N1 133.2(3) 98_556 23_655
O1 Tb1 N1 68.8(4) . 23_655
O2 Tb1 N1 83.99(17) . 23_655
O2 Tb1 N1 140.8(4) 21_556 23_655
O2 Tb1 N1 83.99(17) 3_656 23_655
O3 Tb1 N1 75.5(4) . 23_655
N1 Tb1 N1 86.4(2) . 23_655
O1 Tb1 N1 68.8(4) 3_656 21_556
O1 Tb1 N1 133.2(3) 100_655 21_556
O1 Tb1 N1 68.8(4) 98_556 21_556
O1 Tb1 N1 133.2(3) . 21_556
O2 Tb1 N1 83.99(17) . 21_556
O2 Tb1 N1 140.8(4) 23_655 21_556
O2 Tb1 N1 83.99(17) 3_656 21_556
O3 Tb1 N1 75.5(4) . 21_556
N1 Tb1 N1 86.4(2) . 21_556
N1 Tb1 N1 150.9(9) 23_655 21_556
C1 N1 N2 70(3) . .
N2 N1 N1 109.1(8) . 13_556
C1 N1 Tb1 160(3) . .
N2 N1 Tb1 130.4(7) . .
N1 N1 Tb1 120.5(4) 13_556 .
O2 N2 C1 59.5(10) . .
O2 N2 C2 126.6(11) . .
C1 N2 C2 67.1(11) . .
N1 N2 C2 105.3(11) . .
O2 N2 C3 174.5(12) . 13_556
C1 N2 C3 126.0(13) . 13_556
N1 N2 C3 164.2(12) . 13_556
C2 N2 C3 58.9(7) . 13_556
Tb1 O1 Tb1 113.90(8) . 9
Tb1 O1 Tb1 113.90(8) . 5
Tb1 O1 Tb1 113.90(8) 9 5
N2 O2 C1 61.6(12) . .
N2 O2 Tb1 161.8(10) . .
C1 O2 Tb1 136.6(14) . .
N1 C1 N1 101(5) 13_556 .
N1 C1 O2 114(3) 13_556 .
N1 C1 O2 114(3) . 13_556
O2 C1 O2 128(2) . 13_556
N1 C1 N2 173(3) 13_556 .
N1 C1 N2 72(2) . .
O2 C1 N2 58.9(12) . .
O2 C1 N2 173.6(18) 13_556 .
N1 C1 N2 72(2) 13_556 13_556
N1 C1 N2 173(3) . 13_556
O2 C1 N2 173.6(18) . 13_556
O2 C1 N2 58.9(12) 13_556 13_556
N2 C1 N2 115(2) . 13_556
N1 C1 C2 129(3) 13_556 .
N1 C1 C2 129(3) . .
O2 C1 C2 116.2(11) . .
O2 C1 C2 116.2(11) 13_556 .
N2 C1 C2 57.3(10) . .
N2 C1 C2 57.3(10) 13_556 .
N2 C2 N2 111.1(11) 13_556 .
N2 C2 C3 65.6(7) 13_556 .
N2 C2 C3 176.7(9) . .
N2 C2 C3 176.7(9) 13_556 13_556
N2 C2 C3 65.6(7) . 13_556
C3 C2 C3 117.7(12) . 13_556
N2 C2 C5 124.4(5) 13_556 169_666
N2 C2 C5 124.4(5) . 169_666
C3 C2 C5 58.8(6) . 169_666
C3 C2 C5 58.8(6) 13_556 169_666
N2 C2 C1 55.6(5) 13_556 .
N2 C2 C1 55.6(5) . .
C3 C2 C1 121.2(6) . .
C3 C2 C1 121.2(6) 13_556 .
C5 C2 C1 180.000(3) 169_666 .
C2 C3 C4 120.4(11) . .
C2 C3 H3 119.8 . .
C4 C3 H3 119.8 . .
C5 C4 C3 120.5(11) . .
C5 C4 H4 119.8 . .
C3 C4 H4 119.8 . .
C5 C5 C4 60.3(7) 169_666 169_666
C5 C5 C4 60.3(7) 169_666 .
C4 C5 C4 120.5(14) 169_666 .
C5 C5 C3 121.8(8) 169_666 181_665
C4 C5 C3 177.9(14) 169_666 181_665
C4 C5 C3 61.6(6) . 181_665
C5 C5 C3 121.8(8) 169_666 169_666
C4 C5 C3 61.6(6) 169_666 169_666
C4 C5 C3 177.9(14) . 169_666
C3 C5 C3 116.3(16) 181_665 169_666
C5 C5 C2 180.000(3) 169_666 169_666
C4 C5 C2 119.7(7) 169_666 169_666
C4 C5 C2 119.7(7) . 169_666
C3 C5 C2 58.2(8) 181_665 169_666
C3 C5 C2 58.2(8) 169_666 169_666
O5 O4 O5 70(5) 9 5
O5 O4 O5 70(5) 9 .
O5 O4 O5 70(5) 5 .
O6 O5 O4 128(6) 9 .
O7 O7 O7 60.00(2) 58_656 79_665
O7 O7 O8 141(2) 58_656 .
O7 O7 O8 141(2) 79_665 .

loop_
_geom_bond_atom_site_label_1
_geom_bond_atom_site_label_2
_geom_bond_distance
_geom_bond_site_symmetry_2
Tb1 O1 2.3443(12) 3_656
Tb1 O1 2.3443(12) 100_655
Tb1 O1 2.3443(12) 98_556
Tb1 O1 2.3443(12) .
Tb1 O2 2.33(3) .
Tb1 O2 2.33(3) 23_655
Tb1 O2 2.33(3) 21_556
Tb1 O2 2.33(3) 3_656
Tb1 O3 2.456(12) .
Tb1 N1 2.55(3) .
Tb1 N1 2.55(3) 23_655
Tb1 N1 2.55(3) 21_556
N1 C1 0.87(3) .
N1 N2 1.33(4) .
N1 N1 1.340(18) 13_556
N2 O2 1.28(3) .
N2 C1 1.315(17) .
N2 C2 1.342(11) .
N2 C3 1.482(16) 13_556
O1 Tb1 2.3443(12) 9
O1 Tb1 2.3443(12) 5
O2 C1 1.288(16) .
C1 N1 0.87(3) 13_556
C1 O2 1.288(16) 13_556
C1 N2 1.315(17) 13_556
C1 C2 1.47(3) .
C2 N2 1.342(11) 13_556
C2 C3 1.393(14) .
C2 C3 1.393(14) 13_556
C2 C5 1.461(18) 169_666
C3 C4 1.411(13) .
C3 H3 0.9500 .
C4 C5 1.352(13) .
C4 H4 0.9500 .
C5 C5 1.34(3) 169_666
C5 C4 1.352(13) 169_666
C5 C3 1.403(16) 181_665
C5 C3 1.403(16) 169_666
C5 C2 1.461(18) 169_666
O4 O5 1.58(6) 9
O4 O5 1.58(6) 5
O4 O5 1.58(6) .
O5 O6 1.52(11) 9
O6 O5 1.52(10) 5
O7 O7 1.66(12) 58_656
O7 O7 1.66(12) 79_665
O7 O8 1.73(8) .
